data_4311452
loop_
_publ_author_name
'Alexandra L. Pickering'
'De-Liang Long'
'Leroy Cronin'

_publ_section_title
;
 Coordination Networks through the Dimensions: From Discrete Clusters to
 1D, 2D, and 3D Silver(I) Coordination Polymers with Rigid Aliphatic Amino
 Ligands
;
_journal_name_full 'Inorganic Chemistry'
_journal_page_first 4953
_journal_page_last 4961
_journal_paper_doi 10.1021/ic049786i
_journal_volume 43
_journal_year 2004
_chemical_formula_moiety '(C16 H30 Ag3 N6 +) 3(F -), 4(C H4 O), 0.5(H2 O)'
_chemical_formula_sum 'C16 H47 Ag3 F3 N6 O4.5'
_chemical_formula_weight 776.21
_chemical_name_systematic
;
 ?
;
_space_group_IT_number 14
_symmetry_cell_setting monoclinic
_symmetry_space_group_name_Hall '-P 2ybc'
_symmetry_space_group_name_H-M 'P 1 21/c 1'
_atom_sites_solution_hydrogens geom
_atom_sites_solution_primary direct
_atom_sites_solution_secondary difmap
_audit_creation_method SHELXL-97
_cell_angle_alpha 90.00
_cell_angle_beta 104.514(2)
_cell_angle_gamma 90.00
_cell_formula_units_Z 4
_cell_length_a 15.6080(4)
_cell_length_b 8.0156(2)
_cell_length_c 22.5902(6)
_cell_measurement_reflns_used 23876
_cell_measurement_temperature 150(2)
_cell_measurement_theta_max 26.022
_cell_measurement_theta_min 1.52
_cell_volume 2736.01(12)
_computing_cell_refinement 'HKL Scalepack (Otwinowski & Minor 1997)'
_computing_data_collection 'Collect (Nonius BV, 1997-2000)'
_computing_data_reduction 'HKL Denzo and Scalepack (Otwinowski & Minor 19'
_computing_molecular_graphics 'Ortep-3 for Windows (Farrugia, 1997)'
_computing_publication_material 'WinGX publication routines (Farrugia, 1999)'
_computing_structure_refinement 'SHELXL-97 (Sheldrick, 1997)'
_computing_structure_solution 'SHELXS-97 (Sheldrick, 1997)'
_diffrn_ambient_temperature 150(2)
_diffrn_measured_fraction_theta_full 0.998
_diffrn_measured_fraction_theta_max 0.998
_diffrn_measurement_device_type KappaCCD
_diffrn_measurement_method \w
_diffrn_radiation_monochromator graphite
_diffrn_radiation_source 'fine-focus sealed tube'
_diffrn_radiation_type MoK\a
_diffrn_radiation_wavelength 0.71073
_diffrn_reflns_av_R_equivalents 0.0839
_diffrn_reflns_av_sigmaI/netI 0.0701
_diffrn_reflns_limit_h_max 18
_diffrn_reflns_limit_h_min -19
_diffrn_reflns_limit_k_max 9
_diffrn_reflns_limit_k_min 0
_diffrn_reflns_limit_l_max 27
_diffrn_reflns_limit_l_min 0
_diffrn_reflns_number 21424
_diffrn_reflns_theta_full 25.99
_diffrn_reflns_theta_max 25.99
_diffrn_reflns_theta_min 2.01
_diffrn_standards_decay_% 0
_exptl_absorpt_coefficient_mu 2.180
_exptl_absorpt_correction_T_max 0.897
_exptl_absorpt_correction_T_min 0.681
_exptl_absorpt_correction_type gaussian
_exptl_absorpt_process_details
;
   P. Coppens, L. Leiserowitz, D Rabinovich, Acta Cryst.
   (1965), 18, 1035-1038
;
_exptl_crystal_colour colourless
_exptl_crystal_density_diffrn 1.884
_exptl_crystal_density_meas ?
_exptl_crystal_density_method 'not measured'
_exptl_crystal_description lath
_exptl_crystal_F_000 1556
_exptl_crystal_size_max 0.26
_exptl_crystal_size_mid 0.06
_exptl_crystal_size_min 0.06
_refine_diff_density_max 1.35
_refine_diff_density_min -1.33
_refine_diff_density_rms 0.20
_refine_ls_extinction_coef none
_refine_ls_extinction_method none
_refine_ls_goodness_of_fit_ref 1.038
_refine_ls_hydrogen_treatment mixed
_refine_ls_matrix_type full
_refine_ls_number_parameters 291
_refine_ls_number_reflns 5361
_refine_ls_number_restraints 0
_refine_ls_restrained_S_all 1.038
_refine_ls_R_factor_all 0.0893
_refine_ls_R_factor_gt 0.0518
_refine_ls_shift/su_max 0.001
_refine_ls_shift/su_mean 0.000
_refine_ls_structure_factor_coef Fsqd
_refine_ls_weighting_details 'calc w=1/[\s^2^(Fo^2^)+(0.0820P)^2^+0.0000P] where P=(Fo^2^+2Fc^2^)/3'
_refine_ls_weighting_scheme calc
_refine_ls_wR_factor_gt 0.1279
_refine_ls_wR_factor_ref 0.1433
_reflns_number_gt 3709
_reflns_number_total 5361
_reflns_threshold_expression >2sigma(I)
_cod_data_source_file ic049786isi20040503_095156_1.cif
_cod_data_source_block Compound1
_cod_depositor_comments
;
The following automatic conversions were performed:

'_exptl_crystal_density_meas' value 'none' was changed to '?' - the
value is perceived as not measured.

Automatic conversion script
Id: cif_fix_values 3008 2015-01-20 13:52:24Z robertas 
;
_cod_original_formula_sum 'C16 H47 Ag3 F3 N6 O4.50'
_cod_database_code 4311452

loop_
_symmetry_equiv_pos_as_xyz
'x, y, z'
'-x, y+1/2, -z+1/2'
'-x, -y, -z'
'x, -y-1/2, z-1/2'

loop_
_atom_site_label
_atom_site_type_symbol
_atom_site_fract_x
_atom_site_fract_y
_atom_site_fract_z
_atom_site_U_iso_or_equiv
_atom_site_adp_type
_atom_site_occupancy
_atom_site_symmetry_multiplicity
_atom_site_calc_flag
_atom_site_refinement_flags
_atom_site_disorder_assembly
_atom_site_disorder_group
Ag1 Ag 0.19217(3) 0.17576(6) 0.19311(2) 0.02049(17) Uani 1 1 d . . .
Ag2 Ag 0.05014(3) 0.72736(7) 0.23764(2) 0.02094(17) Uani 1 1 d . . .
Ag3 Ag 0.32012(3) 0.74052(7) 0.14959(2) 0.02184(17) Uani 1 1 d . . .
N1 N 0.1040(4) 0.1895(7) 0.1041(2) 0.0179(12) Uani 1 1 d . . .
H1A H 0.1293 0.1350 0.0769 0.021 Uiso 1 1 calc R . .
H1B H 0.0526 0.1341 0.1047 0.021 Uiso 1 1 calc R . .
N2 N -0.0287(3) 0.7205(7) 0.1467(2) 0.0178(12) Uani 1 1 d . . .
H2A H -0.0817 0.6698 0.1465 0.021 Uiso 1 1 calc R . .
H2B H -0.0410 0.8283 0.1332 0.021 Uiso 1 1 calc R . .
N3 N 0.2293(4) 0.7254(7) 0.0608(2) 0.0179(12) Uani 1 1 d . . .
H3A H 0.2153 0.8321 0.0466 0.021 Uiso 1 1 calc R . .
H3B H 0.2577 0.6744 0.0345 0.021 Uiso 1 1 calc R . .
N4 N 0.2732(4) 0.1921(7) 0.2847(2) 0.0202(13) Uani 1 1 d . . .
H4A H 0.2450 0.1377 0.3103 0.024 Uiso 1 1 calc R . .
H4B H 0.3255 0.1371 0.2867 0.024 Uiso 1 1 calc R . .
N5 N 0.1392(4) 0.7217(7) 0.3259(2) 0.0194(13) Uani 1 1 d . . .
H5A H 0.1503 0.8296 0.3396 0.023 Uiso 1 1 calc R . .
H5B H 0.1121 0.6680 0.3523 0.023 Uiso 1 1 calc R . .
N6 N 0.4009(4) 0.7269(7) 0.2425(2) 0.0180(12) Uani 1 1 d . . .
H6C H 0.4530 0.6736 0.2422 0.022 Uiso 1 1 calc R . .
H6D H 0.4149 0.8338 0.2565 0.022 Uiso 1 1 calc R . .
C1 C 0.0813(4) 0.3618(8) 0.0817(3) 0.0167(14) Uani 1 1 d . . .
H1 H 0.0410 0.3558 0.0396 0.020 Uiso 1 1 calc R . .
C2 C 0.0335(4) 0.4546(8) 0.1231(3) 0.0195(15) Uani 1 1 d . . .
H2C H -0.0219 0.3949 0.1232 0.023 Uiso 1 1 calc R . .
H2D H 0.0713 0.4546 0.1654 0.023 Uiso 1 1 calc R . .
C3 C 0.0120(4) 0.6315(8) 0.1030(3) 0.0170(14) Uani 1 1 d . . .
H3 H -0.0313 0.6303 0.0619 0.020 Uiso 1 1 calc R . .
C4 C 0.0941(4) 0.7271(8) 0.0978(3) 0.0168(14) Uani 1 1 d . . .
H4C H 0.1331 0.7447 0.1392 0.020 Uiso 1 1 calc R . .
H4D H 0.0762 0.8380 0.0796 0.020 Uiso 1 1 calc R . .
C5 C 0.1458(4) 0.6339(8) 0.0583(3) 0.0186(15) Uani 1 1 d . . .
H5 H 0.1095 0.6338 0.0150 0.022 Uiso 1 1 calc R . .
C6 C 0.1648(4) 0.4560(8) 0.0783(3) 0.0197(15) Uani 1 1 d . . .
H6A H 0.2073 0.4543 0.1191 0.024 Uiso 1 1 calc R . .
H6B H 0.1928 0.3986 0.0492 0.024 Uiso 1 1 calc R . .
C7 C 0.2936(4) 0.3649(8) 0.3075(3) 0.0191(15) Uani 1 1 d . . .
H7 H 0.3323 0.3592 0.3500 0.023 Uiso 1 1 calc R . .
C8 C 0.2074(5) 0.4566(8) 0.3094(3) 0.0208(15) Uani 1 1 d . . .
H8A H 0.1656 0.4512 0.2684 0.025 Uiso 1 1 calc R . .
H8B H 0.1795 0.3989 0.3386 0.025 Uiso 1 1 calc R . .
C9 C 0.2234(4) 0.6396(8) 0.3285(3) 0.0181(15) Uani 1 1 d . . .
H9 H 0.2601 0.6433 0.3716 0.022 Uiso 1 1 calc R . .
C10 C 0.2732(5) 0.7295(8) 0.2883(3) 0.0219(16) Uani 1 1 d . . .
H10A H 0.2871 0.8443 0.3039 0.026 Uiso 1 1 calc R . .
H10B H 0.2347 0.7378 0.2463 0.026 Uiso 1 1 calc R . .
C11 C 0.3601(4) 0.6402(8) 0.2860(3) 0.0178(15) Uani 1 1 d . . .
H11 H 0.4017 0.6451 0.3276 0.021 Uiso 1 1 calc R . .
C12 C 0.3436(4) 0.4576(8) 0.2674(3) 0.0184(15) Uani 1 1 d . . .
H12A H 0.4011 0.4016 0.2704 0.022 Uiso 1 1 calc R . .
H12B H 0.3091 0.4518 0.2242 0.022 Uiso 1 1 calc R . .
O1 O 0.1671(3) 0.0517(6) 0.00055(19) 0.0271(12) Uani 1 1 d . A 1
C13 C 0.2459(5) 0.1084(10) -0.0157(3) 0.036(2) Uani 1 1 d . A 1
O2 O 0.7098(4) 0.4341(8) 0.0387(2) 0.0535(17) Uani 1 1 d . B 2
C14 C 0.6247(7) 0.4631(19) 0.0456(5) 0.094(5) Uani 1 1 d . B 2
O3 O 0.3542(4) 0.1073(7) 0.1563(2) 0.0458(15) Uani 1 1 d . C 3
C15 C 0.4038(10) 0.2595(19) 0.1275(7) 0.030(4) Uiso 0.50 1 d P C 3
O4 O 0.4721(4) 0.6193(8) 0.1167(3) 0.0568(18) Uani 1 1 d . D 4
C16 C 0.4330(11) 0.442(2) 0.1057(7) 0.037(4) Uiso 0.50 1 d P D 4
C16' C 0.4845(12) 0.797(2) 0.0891(8) 0.044(4) Uiso 0.50 1 d P D 4
O5 O 0.4619(7) 0.9187(15) 0.0930(5) 0.042(3) Uiso 0.50 1 d P E 5
C17 C 0.4969(12) 0.975(2) 0.0435(7) 0.046(4) Uiso 0.50 1 d P . 5
F1 F 0.8156(2) 0.5464(5) 0.13558(16) 0.0253(9) Uani 1 1 d . F 1
F2 F 0.9405(2) 0.0418(5) 0.09728(16) 0.0231(9) Uani 1 1 d . G 1
F3 F 0.4388(2) 0.0684(5) 0.27305(18) 0.0342(11) Uani 1 1 d . H 1

loop_
_atom_site_aniso_label
_atom_site_aniso_U_11
_atom_site_aniso_U_22
_atom_site_aniso_U_33
_atom_site_aniso_U_23
_atom_site_aniso_U_13
_atom_site_aniso_U_12
Ag1 0.0246(3) 0.0123(3) 0.0231(3) -0.0004(2) 0.0032(2) -0.0005(2)
Ag2 0.0237(3) 0.0192(3) 0.0210(3) -0.0015(2) 0.0076(2) 0.0028(2)
Ag3 0.0204(3) 0.0227(3) 0.0221(3) 0.0032(2) 0.0047(2) -0.0042(2)
N1 0.021(3) 0.014(3) 0.020(3) -0.004(2) 0.010(2) -0.004(2)
N2 0.010(3) 0.020(3) 0.023(3) 0.002(2) 0.005(2) 0.001(2)
N3 0.020(3) 0.015(3) 0.020(3) -0.003(2) 0.008(2) -0.004(2)
N4 0.028(3) 0.011(3) 0.022(3) 0.000(2) 0.007(3) -0.003(3)
N5 0.026(3) 0.015(3) 0.017(3) -0.002(2) 0.005(2) 0.001(3)
N6 0.013(3) 0.014(3) 0.025(3) 0.000(2) 0.001(2) -0.001(2)
C1 0.014(4) 0.011(3) 0.027(3) -0.002(3) 0.009(3) 0.001(3)
C2 0.018(4) 0.019(4) 0.023(3) -0.001(3) 0.009(3) -0.005(3)
C3 0.015(4) 0.017(4) 0.019(3) -0.001(3) 0.004(3) 0.000(3)
C4 0.019(4) 0.014(3) 0.021(3) -0.005(3) 0.010(3) -0.001(3)
C5 0.018(4) 0.017(4) 0.019(3) 0.000(3) 0.000(3) -0.001(3)
C6 0.027(4) 0.015(4) 0.018(3) -0.002(3) 0.008(3) 0.000(3)
C7 0.028(4) 0.010(4) 0.018(3) 0.004(3) 0.003(3) 0.002(3)
C8 0.030(4) 0.014(4) 0.019(3) 0.005(3) 0.007(3) 0.002(3)
C9 0.025(4) 0.014(3) 0.018(3) 0.000(3) 0.009(3) 0.006(3)
C10 0.034(4) 0.011(4) 0.021(3) -0.001(3) 0.008(3) 0.002(3)
C11 0.022(4) 0.012(4) 0.020(3) 0.002(3) 0.006(3) -0.002(3)
C12 0.017(4) 0.012(4) 0.025(3) -0.001(3) 0.001(3) 0.002(3)
O1 0.039(3) 0.020(3) 0.025(2) -0.001(2) 0.012(2) 0.004(2)
C13 0.038(5) 0.038(5) 0.037(4) -0.005(4) 0.017(4) -0.008(4)
O2 0.043(4) 0.075(5) 0.041(3) -0.024(3) 0.008(3) 0.009(3)
C14 0.039(7) 0.173(14) 0.067(7) -0.052(8) 0.009(5) 0.014(8)
O3 0.042(4) 0.043(4) 0.049(3) -0.014(3) 0.006(3) -0.005(3)
O4 0.053(4) 0.070(5) 0.054(4) -0.031(4) 0.026(3) -0.018(4)
F1 0.026(2) 0.022(2) 0.028(2) 0.0000(18) 0.0071(18) 0.0013(18)
F2 0.022(2) 0.019(2) 0.030(2) -0.0024(17) 0.0074(17) -0.0012(18)
F3 0.021(3) 0.017(2) 0.060(3) -0.001(2) 0.003(2) -0.0013(17)

loop_
_atom_type_symbol
_atom_type_description
_atom_type_scat_dispersion_real
_atom_type_scat_dispersion_imag
_atom_type_scat_source
Ag Ag -0.8971 1.1015 'International Tables Vol C Tables 4.2.6.8 and 6.1.1.4'
N N 0.0061 0.0033 'International Tables Vol C Tables 4.2.6.8 and 6.1.1.4'
C C 0.0033 0.0016 'International Tables Vol C Tables 4.2.6.8 and 6.1.1.4'
H H 0.0000 0.0000 'International Tables Vol C Tables 4.2.6.8 and 6.1.1.4'
O O 0.0106 0.0060 'International Tables Vol C Tables 4.2.6.8 and 6.1.1.4'
F F 0.0171 0.0103 'International Tables Vol C Tables 4.2.6.8 and 6.1.1.4'

loop_
_geom_angle_atom_site_label_1
_geom_angle_atom_site_label_2
_geom_angle_atom_site_label_3
_geom_angle
_geom_angle_site_symmetry_1
_geom_angle_site_symmetry_3
_geom_angle_publ_flag
N1 Ag1 N4 172.5(2) . . ?
N2 Ag2 N5 174.4(2) . . ?
N3 Ag3 N6 171.9(2) . . ?
C1 N1 Ag1 114.3(4) . . ?
C3 N2 Ag2 114.7(4) . . ?
C5 N3 Ag3 115.4(4) . . ?
C7 N4 Ag1 114.5(4) . . ?
C9 N5 Ag2 114.7(4) . . ?
C11 N6 Ag3 115.3(4) . . ?
N1 C1 C6 110.1(5) . . ?
N1 C1 C2 110.8(5) . . ?
C6 C1 C2 110.1(5) . . ?
C3 C2 C1 112.4(5) . . ?
N2 C3 C2 110.7(5) . . ?
N2 C3 C4 108.5(5) . . ?
C2 C3 C4 111.7(5) . . ?
C3 C4 C5 112.0(5) . . ?
N3 C5 C6 110.7(5) . . ?
N3 C5 C4 108.8(5) . . ?
C6 C5 C4 112.3(5) . . ?
C5 C6 C1 112.2(6) . . ?
N4 C7 C12 110.2(5) . . ?
N4 C7 C8 109.9(5) . . ?
C12 C7 C8 111.3(5) . . ?
C9 C8 C7 112.5(6) . . ?
N5 C9 C10 110.7(5) . . ?
N5 C9 C8 109.9(6) . . ?
C10 C9 C8 111.0(5) . . ?
C9 C10 C11 112.7(5) . . ?
N6 C11 C12 109.9(5) . . ?
N6 C11 C10 109.5(5) . . ?
C12 C11 C10 111.3(5) . . ?
C11 C12 C7 112.3(5) . . ?
C16 O4 C16' 147.9(10) . . ?
O5 C17 C17 159.3(17) . 3_675 ?

loop_
_geom_bond_atom_site_label_1
_geom_bond_atom_site_label_2
_geom_bond_distance
_geom_bond_site_symmetry_2
_geom_bond_publ_flag
Ag1 N1 2.136(5) . ?
Ag1 N4 2.142(5) . ?
Ag2 N2 2.115(5) . ?
Ag2 N5 2.127(5) . ?
Ag3 N3 2.151(5) . ?
Ag3 N6 2.164(5) . ?
N1 C1 1.483(8) . ?
N2 C3 1.484(8) . ?
N3 C5 1.484(8) . ?
N4 C7 1.484(8) . ?
N5 C9 1.457(8) . ?
N6 C11 1.472(8) . ?
C1 C6 1.525(9) . ?
C1 C2 1.527(8) . ?
C2 C3 1.501(9) . ?
C3 C4 1.522(9) . ?
C4 C5 1.539(8) . ?
C5 C6 1.502(9) . ?
C7 C12 1.528(9) . ?
C7 C8 1.543(9) . ?
C8 C9 1.532(9) . ?
C9 C10 1.517(9) . ?
C10 C11 1.546(9) . ?
C11 C12 1.527(9) . ?
O1 C13 1.444(9) . ?
O2 C14 1.395(11) . ?
O3 C15 1.663(16) . ?
O4 C16 1.542(17) . ?
O4 C16' 1.586(19) . ?
O5 C17 1.434(18) . ?
C17 C17 2.03(3) 3_675 ?
